data_2239655
loop_
_publ_author_name
'Narayana, B.'
'Salian, Vinutha V.'
'Sarojini, Balladka K.'
'Jasinski, Jerry P.'

_publ_section_title
;
 1-{3-(4-Chlorophenyl)-5-[4-(propan-2-yl)phenyl]-4,5-dihydro-1<i>H</i>-pyrazol-1-yl}propan-1-one
;
_journal_coeditor_code IS5364
_journal_issue 7
_journal_name_full 'Acta Crystallographica Section E'
_journal_page_first o763
_journal_page_last o764
_journal_paper_doi 10.1107/S1600536814013075
_journal_volume 70
_journal_year 2014
_chemical_formula_iupac 'C21 H23 Cl N2 O'
_chemical_formula_moiety 'C21 H23 Cl N2 O'
_chemical_formula_sum 'C21 H23 Cl N2 O'
_chemical_formula_weight 354.86
_chemical_name_systematic
;
1-{3-(4-Chlorophenyl)-5-[4-(propan-2-yl)phenyl]-4,5-dihydro-1<i>H</i>-pyrazol-1-yl}propan-1-one
;
_space_group_crystal_system triclinic
_space_group_IT_number 2
_space_group_name_Hall '-P 1'
_space_group_name_H-M_alt 'P -1'
_symmetry_space_group_name_Hall '-P 1'
_symmetry_space_group_name_H-M 'P -1'
_atom_sites_solution_hydrogens geom
_atom_sites_solution_primary direct
_audit_creation_method
;
  Olex2 1.2
  (compiled Apr 23 2013 17:54:37, GUI svn.r4466)
;
_cell_angle_alpha 98.444(7)
_cell_angle_beta 90.650(6)
_cell_angle_gamma 106.542(6)
_cell_formula_units_Z 2
_cell_length_a 6.6042(3)
_cell_length_b 10.1188(9)
_cell_length_c 14.4806(12)
_cell_measurement_reflns_used 2712
_cell_measurement_temperature 173(2)
_cell_measurement_theta_max 72.0875
_cell_measurement_theta_min 4.6117
_cell_volume 916.14(12)
_computing_cell_refinement 'CrysAlis PRO (Agilent, 2012)'
_computing_data_collection 'CrysAlis PRO (Agilent, 2012)'
_computing_data_reduction 'CrysAlis RED (Agilent, 2012)'
_computing_molecular_graphics '<i>OLEX2</i> (Dolomanov <i>et al.</i>, 2009)'
_computing_publication_material '<i>OLEX2</i> (Dolomanov <i>et al.</i>, 2009)'
_computing_structure_refinement 'SHELXL2012 (Sheldrick, 2008)'
_computing_structure_solution '<i>SUPERFLIP</i> (Palatinus <i>et al.</i>, 2012)'
_diffrn_ambient_temperature 173(2)
_diffrn_detector_area_resol_mean 16.0416
_diffrn_measured_fraction_theta_full 0.996
_diffrn_measured_fraction_theta_max 0.971
_diffrn_measurement_device_type 'Agilent Eos Gemini'
_diffrn_measurement_method '\w scans'
_diffrn_radiation_monochromator graphite
_diffrn_radiation_type CuK\a
_diffrn_radiation_wavelength 1.54184
_diffrn_reflns_av_R_equivalents 0.0393
_diffrn_reflns_limit_h_max 8
_diffrn_reflns_limit_h_min -6
_diffrn_reflns_limit_k_max 12
_diffrn_reflns_limit_k_min -12
_diffrn_reflns_limit_l_max 17
_diffrn_reflns_limit_l_min -14
_diffrn_reflns_number 5565
_diffrn_reflns_theta_full 67.684
_diffrn_reflns_theta_max 72.235
_diffrn_reflns_theta_min 4.616
_exptl_absorpt_coefficient_mu 1.920
_exptl_absorpt_correction_T_max 0.736
_exptl_absorpt_correction_T_min 0.583
_exptl_absorpt_correction_type multi-scan
_exptl_absorpt_process_details
;
(CrysAlis PRO and CrysAlis RED; Agilent, 2012)
;
_exptl_crystal_colour colourless
_exptl_crystal_density_diffrn 1.286
_exptl_crystal_description irregular
_exptl_crystal_F_000 376
_exptl_crystal_size_max 0.36
_exptl_crystal_size_mid 0.28
_exptl_crystal_size_min 0.16
_refine_diff_density_max 0.309
_refine_diff_density_min -0.273
_refine_ls_extinction_coef 0.0079(10)
_refine_ls_extinction_expression Fc^*^=kFc[1+0.001xFc^2^\l^3^/sin(2\q)]^-1/4^
_refine_ls_extinction_method 'SHELXL2012 (Sheldrick, 2008)'
_refine_ls_goodness_of_fit_ref 1.049
_refine_ls_hydrogen_treatment constr
_refine_ls_matrix_type full
_refine_ls_number_parameters 230
_refine_ls_number_reflns 3519
_refine_ls_number_restraints 0
_refine_ls_restrained_S_all 1.049
_refine_ls_R_factor_all 0.0511
_refine_ls_R_factor_gt 0.0474
_refine_ls_shift/su_max 0.000
_refine_ls_shift/su_mean 0.000
_refine_ls_structure_factor_coef Fsqd
_refine_ls_weighting_details
;
 w=1/[\s^2^(Fo^2^)+(0.0778P)^2^+0.2126P]
 where P=(Fo^2^+2Fc^2^)/3
;
_refine_ls_weighting_scheme calc
_refine_ls_wR_factor_gt 0.1283
_refine_ls_wR_factor_ref 0.1334
_reflns_number_gt 3170
_reflns_number_total 3519
_reflns_threshold_expression I>2\s(I)
_cod_data_source_file is5364sup1.cif
_cod_data_source_block I
_cod_original_cell_volume 916.13(12)
_cod_database_code 2239655
_cod_database_fobs_code 2239655
_shelx_space_group_comment
;
The symmetry employed for this shelxl refinement is uniquely defined
by the following loop, which should always be used as a source of
symmetry information in preference to the above space-group names.
They are only intended as comments.
;

loop_
_space_group_symop_operation_xyz
'x, y, z'
'-x, -y, -z'

loop_
_atom_site_type_symbol
_atom_site_label
_atom_site_fract_x
_atom_site_fract_y
_atom_site_fract_z
_atom_site_U_iso_or_equiv
_atom_site_adp_type
_atom_site_calc_flag
_atom_site_occupancy
Cl Cl1 0.09015(7) 0.80472(5) 0.39149(3) 0.04238(19) Uani d 1
O O1 1.2342(2) 0.71922(13) 0.84127(9) 0.0348(3) Uani d 1
N N1 0.9973(2) 0.77738(13) 0.75592(9) 0.0247(3) Uani d 1
N N2 0.8703(2) 0.75374(13) 0.67523(9) 0.0239(3) Uani d 1
C C1 0.7420(2) 0.82811(16) 0.68834(11) 0.0234(3) Uani d 1
C C2 0.7635(2) 0.91195(18) 0.78502(11) 0.0272(4) Uani d 1
H H2A 0.6352 0.8793 0.8198 0.033 Uiso calc 1
H H2B 0.7900 1.0126 0.7822 0.033 Uiso calc 1
C C3 0.9569(2) 0.88334(16) 0.83017(11) 0.0243(3) Uani d 1
H H3 0.9150 0.8405 0.8876 0.029 Uiso calc 1
C C4 1.1291(2) 0.69830(16) 0.76809(11) 0.0249(3) Uani d 1
C C5 1.1314(3) 0.58555(16) 0.68676(12) 0.0280(4) Uani d 1
H H5A 0.9900 0.5161 0.6769 0.034 Uiso calc 1
H H5B 1.1619 0.6280 0.6292 0.034 Uiso calc 1
C C6 1.2960(3) 0.51247(19) 0.70421(14) 0.0363(4) Uani d 1
H H6A 1.2959 0.4423 0.6498 0.054 Uiso calc 1
H H6B 1.2625 0.4668 0.7596 0.054 Uiso calc 1
H H6C 1.4361 0.5811 0.7145 0.054 Uiso calc 1
C C7 1.1482(2) 1.00998(15) 0.85394(10) 0.0219(3) Uani d 1
C C8 1.2222(3) 1.10049(17) 0.78993(11) 0.0258(3) Uani d 1
H H8 1.1504 1.0837 0.7302 0.031 Uiso calc 1
C C9 1.3995(3) 1.21478(17) 0.81238(11) 0.0271(3) Uani d 1
H H9 1.4486 1.2740 0.7672 0.033 Uiso calc 1
C C10 1.5071(3) 1.24473(16) 0.89944(11) 0.0252(3) Uani d 1
C C11 1.4312(3) 1.15487(17) 0.96358(11) 0.0278(4) Uani d 1
H H11 1.5005 1.1732 1.0239 0.033 Uiso calc 1
C C12 1.2564(3) 1.03921(17) 0.94090(11) 0.0262(3) Uani d 1
H H12 1.2095 0.9787 0.9856 0.031 Uiso calc 1
C C13 1.7049(3) 1.36693(17) 0.92541(12) 0.0297(4) Uani d 1
H H13 1.7213 1.3878 0.9952 0.036 Uiso calc 1
C C14 1.9003(3) 1.3267(2) 0.89069(16) 0.0432(5) Uani d 1
H H14A 1.8869 1.3024 0.8224 0.065 Uiso calc 1
H H14B 1.9124 1.2463 0.9183 0.065 Uiso calc 1
H H14C 2.0270 1.4056 0.9091 0.065 Uiso calc 1
C C15 1.6934(3) 1.49961(19) 0.89028(16) 0.0450(5) Uani d 1
H H15A 1.8187 1.5766 0.9146 0.067 Uiso calc 1
H H15B 1.5659 1.5228 0.9119 0.067 Uiso calc 1
H H15C 1.6884 1.4847 0.8218 0.067 Uiso calc 1
C C16 0.5854(2) 0.82406(16) 0.61440(11) 0.0245(3) Uani d 1
C C17 0.5637(3) 0.73309(19) 0.52963(12) 0.0315(4) Uani d 1
H H17 0.6547 0.6753 0.5189 0.038 Uiso calc 1
C C18 0.4115(3) 0.7264(2) 0.46142(12) 0.0338(4) Uani d 1
H H18 0.3968 0.6641 0.4042 0.041 Uiso calc 1
C C19 0.2804(3) 0.81191(18) 0.47760(12) 0.0301(4) Uani d 1
C C20 0.2989(3) 0.90336(18) 0.56024(12) 0.0294(4) Uani d 1
H H20 0.2088 0.9619 0.5702 0.035 Uiso calc 1
C C21 0.4514(2) 0.90838(17) 0.62857(11) 0.0272(4) Uani d 1
H H21 0.4644 0.9703 0.6858 0.033 Uiso calc 1

loop_
_atom_site_aniso_label
_atom_site_aniso_U_11
_atom_site_aniso_U_22
_atom_site_aniso_U_33
_atom_site_aniso_U_12
_atom_site_aniso_U_13
_atom_site_aniso_U_23
Cl1 0.0387(3) 0.0443(3) 0.0417(3) 0.0081(2) -0.0167(2) 0.0083(2)
O1 0.0367(7) 0.0342(7) 0.0332(7) 0.0118(5) -0.0104(5) 0.0020(5)
N1 0.0265(7) 0.0227(6) 0.0223(6) 0.0062(5) -0.0045(5) -0.0024(5)
N2 0.0236(7) 0.0228(6) 0.0230(6) 0.0046(5) -0.0026(5) 0.0009(5)
C1 0.0214(7) 0.0229(7) 0.0230(7) 0.0026(6) 0.0013(6) 0.0021(6)
C2 0.0218(8) 0.0321(8) 0.0249(8) 0.0072(6) -0.0007(6) -0.0033(6)
C3 0.0251(8) 0.0242(7) 0.0219(7) 0.0063(6) 0.0014(6) -0.0002(6)
C4 0.0228(7) 0.0204(7) 0.0287(8) 0.0024(6) -0.0017(6) 0.0032(6)
C5 0.0273(8) 0.0223(7) 0.0333(9) 0.0075(6) -0.0015(6) 0.0004(6)
C6 0.0329(9) 0.0277(8) 0.0497(11) 0.0117(7) 0.0013(8) 0.0043(7)
C7 0.0226(7) 0.0218(7) 0.0209(7) 0.0079(6) 0.0004(6) -0.0012(5)
C8 0.0306(8) 0.0272(8) 0.0198(7) 0.0101(6) -0.0031(6) 0.0019(6)
C9 0.0336(9) 0.0234(7) 0.0253(8) 0.0085(6) 0.0030(6) 0.0066(6)
C10 0.0262(8) 0.0210(7) 0.0278(8) 0.0074(6) 0.0019(6) 0.0006(6)
C11 0.0286(8) 0.0287(8) 0.0224(8) 0.0043(7) -0.0036(6) 0.0010(6)
C12 0.0291(8) 0.0271(8) 0.0206(7) 0.0051(6) 0.0009(6) 0.0040(6)
C13 0.0317(9) 0.0237(8) 0.0287(8) 0.0022(7) 0.0000(7) 0.0005(6)
C14 0.0292(9) 0.0395(10) 0.0530(12) 0.0027(8) -0.0010(8) -0.0028(9)
C15 0.0456(11) 0.0261(9) 0.0575(13) 0.0008(8) -0.0035(9) 0.0079(8)
C16 0.0213(7) 0.0266(8) 0.0234(8) 0.0037(6) -0.0003(6) 0.0036(6)
C17 0.0333(9) 0.0350(9) 0.0269(8) 0.0139(7) -0.0009(7) -0.0013(7)
C18 0.0358(9) 0.0380(9) 0.0260(8) 0.0115(7) -0.0040(7) -0.0014(7)
C19 0.0262(8) 0.0321(9) 0.0296(8) 0.0028(7) -0.0047(6) 0.0085(7)
C20 0.0251(8) 0.0291(8) 0.0351(9) 0.0089(6) 0.0004(7) 0.0067(7)
C21 0.0244(8) 0.0268(8) 0.0284(8) 0.0056(6) 0.0014(6) 0.0012(6)

loop_
_atom_type_symbol
_atom_type_description
_atom_type_scat_dispersion_real
_atom_type_scat_dispersion_imag
_atom_type_scat_source
C C 0.0181 0.0091 'International Tables Vol C Tables 4.2.6.8 and 6.1.1.4'
H H 0.0000 0.0000 'International Tables Vol C Tables 4.2.6.8 and 6.1.1.4'
N N 0.0311 0.0180 'International Tables Vol C Tables 4.2.6.8 and 6.1.1.4'
O O 0.0492 0.0322 'International Tables Vol C Tables 4.2.6.8 and 6.1.1.4'
Cl Cl 0.3639 0.7018 'International Tables Vol C Tables 4.2.6.8 and 6.1.1.4'

loop_
_geom_angle_atom_site_label_1
_geom_angle_atom_site_label_2
_geom_angle_atom_site_label_3
_geom_angle
N2 N1 C3 113.63(12)
C4 N1 N2 121.84(13)
C4 N1 C3 124.15(13)
C1 N2 N1 108.33(12)
N2 C1 C2 114.20(14)
N2 C1 C16 120.84(14)
C16 C1 C2 124.92(14)
C1 C2 H2A 111.2
C1 C2 H2B 111.2
C1 C2 C3 102.65(13)
H2A C2 H2B 109.2
C3 C2 H2A 111.2
C3 C2 H2B 111.2
N1 C3 C2 100.81(12)
N1 C3 H3 109.6
N1 C3 C7 112.12(12)
C2 C3 H3 109.6
C7 C3 C2 114.82(13)
C7 C3 H3 109.6
O1 C4 N1 120.11(15)
O1 C4 C5 123.92(14)
N1 C4 C5 115.96(14)
C4 C5 H5A 109.3
C4 C5 H5B 109.3
H5A C5 H5B 108.0
C6 C5 C4 111.61(14)
C6 C5 H5A 109.3
C6 C5 H5B 109.3
C5 C6 H6A 109.5
C5 C6 H6B 109.5
C5 C6 H6C 109.5
H6A C6 H6B 109.5
H6A C6 H6C 109.5
H6B C6 H6C 109.5
C8 C7 C3 121.51(14)
C12 C7 C3 120.69(14)
C12 C7 C8 117.80(14)
C7 C8 H8 119.6
C9 C8 C7 120.73(14)
C9 C8 H8 119.6
C8 C9 H9 119.2
C8 C9 C10 121.58(14)
C10 C9 H9 119.2
C9 C10 C11 117.48(15)
C9 C10 C13 122.90(14)
C11 C10 C13 119.59(15)
C10 C11 H11 119.4
C12 C11 C10 121.14(15)
C12 C11 H11 119.4
C7 C12 H12 119.4
C11 C12 C7 121.25(14)
C11 C12 H12 119.4
C10 C13 H13 107.4
C10 C13 C14 110.30(14)
C10 C13 C15 113.48(15)
C14 C13 H13 107.4
C15 C13 H13 107.4
C15 C13 C14 110.46(16)
C13 C14 H14A 109.5
C13 C14 H14B 109.5
C13 C14 H14C 109.5
H14A C14 H14B 109.5
H14A C14 H14C 109.5
H14B C14 H14C 109.5
C13 C15 H15A 109.5
C13 C15 H15B 109.5
C13 C15 H15C 109.5
H15A C15 H15B 109.5
H15A C15 H15C 109.5
H15B C15 H15C 109.5
C17 C16 C1 120.97(14)
C21 C16 C1 120.24(14)
C21 C16 C17 118.76(15)
C16 C17 H17 119.6
C18 C17 C16 120.78(16)
C18 C17 H17 119.6
C17 C18 H18 120.5
C17 C18 C19 119.09(16)
C19 C18 H18 120.5
C18 C19 Cl1 119.18(14)
C20 C19 Cl1 119.38(14)
C20 C19 C18 121.45(16)
C19 C20 H20 120.5
C19 C20 C21 118.94(15)
C21 C20 H20 120.5
C16 C21 H21 119.5
C20 C21 C16 120.97(15)
C20 C21 H21 119.5

loop_
_geom_bond_atom_site_label_1
_geom_bond_atom_site_label_2
_geom_bond_distance
Cl1 C19 1.7391(17)
O1 C4 1.218(2)
N1 N2 1.3812(18)
N1 C3 1.4858(19)
N1 C4 1.365(2)
N2 C1 1.282(2)
C1 C2 1.509(2)
C1 C16 1.468(2)
C2 H2A 0.9900
C2 H2B 0.9900
C2 C3 1.546(2)
C3 H3 1.0000
C3 C7 1.515(2)
C4 C5 1.518(2)
C5 H5A 0.9900
C5 H5B 0.9900
C5 C6 1.516(2)
C6 H6A 0.9800
C6 H6B 0.9800
C6 H6C 0.9800
C7 C8 1.393(2)
C7 C12 1.390(2)
C8 H8 0.9500
C8 C9 1.387(2)
C9 H9 0.9500
C9 C10 1.389(2)
C10 C11 1.393(2)
C10 C13 1.520(2)
C11 H11 0.9500
C11 C12 1.386(2)
C12 H12 0.9500
C13 H13 1.0000
C13 C14 1.529(3)
C13 C15 1.525(2)
C14 H14A 0.9800
C14 H14B 0.9800
C14 H14C 0.9800
C15 H15A 0.9800
C15 H15B 0.9800
C15 H15C 0.9800
C16 C17 1.401(2)
C16 C21 1.391(2)
C17 H17 0.9500
C17 C18 1.382(2)
C18 H18 0.9500
C18 C19 1.388(3)
C19 C20 1.382(3)
C20 H20 0.9500
C20 C21 1.389(2)
C21 H21 0.9500

loop_
_geom_hbond_atom_site_label_D
_geom_hbond_atom_site_label_H
_geom_hbond_atom_site_label_A
_geom_hbond_site_symmetry_A
_geom_hbond_distance_DH
_geom_hbond_distance_HA
_geom_hbond_distance_DA
_geom_hbond_angle_DHA
C11 H11 O1 2_877 0.95 2.51 3.419(2) 161

loop_
_geom_torsion_atom_site_label_1
_geom_torsion_atom_site_label_2
_geom_torsion_atom_site_label_3
_geom_torsion_atom_site_label_4
_geom_torsion
Cl1 C19 C20 C21 -179.97(12)
O1 C4 C5 C6 -5.7(2)
N1 N2 C1 C2 -1.75(18)
N1 N2 C1 C16 -179.56(13)
N1 C3 C7 C8 66.98(18)
N1 C3 C7 C12 -112.81(16)
N1 C4 C5 C6 175.14(14)
N2 N1 C3 C2 5.53(16)
N2 N1 C3 C7 -117.09(14)
N2 N1 C4 O1 -177.75(14)
N2 N1 C4 C5 1.4(2)
N2 C1 C2 C3 5.09(18)
N2 C1 C16 C17 3.7(2)
N2 C1 C16 C21 -178.10(14)
C1 C2 C3 N1 -5.77(15)
C1 C2 C3 C7 114.94(14)
C1 C16 C17 C18 177.91(16)
C1 C16 C21 C20 -178.43(14)
C2 C1 C16 C17 -173.90(16)
C2 C1 C16 C21 4.3(2)
C2 C3 C7 C8 -47.29(19)
C2 C3 C7 C12 132.92(15)
C3 N1 N2 C1 -2.67(17)
C3 N1 C4 O1 -5.3(2)
C3 N1 C4 C5 173.88(13)
C3 C7 C8 C9 -179.03(14)
C3 C7 C12 C11 -179.83(14)
C4 N1 N2 C1 170.50(14)
C4 N1 C3 C2 -167.46(14)
C4 N1 C3 C7 69.93(19)
C7 C8 C9 C10 -1.2(2)
C8 C7 C12 C11 0.4(2)
C8 C9 C10 C11 0.5(2)
C8 C9 C10 C13 178.43(15)
C9 C10 C11 C12 0.7(2)
C9 C10 C13 C14 -83.6(2)
C9 C10 C13 C15 40.9(2)
C10 C11 C12 C7 -1.1(3)
C11 C10 C13 C14 94.32(19)
C11 C10 C13 C15 -141.14(17)
C12 C7 C8 C9 0.8(2)
C13 C10 C11 C12 -177.35(15)
C16 C1 C2 C3 -177.20(14)
C16 C17 C18 C19 0.4(3)
C17 C16 C21 C20 -0.1(2)
C17 C18 C19 Cl1 179.47(14)
C17 C18 C19 C20 0.0(3)
C18 C19 C20 C21 -0.5(3)
C19 C20 C21 C16 0.6(2)
C21 C16 C17 C18 -0.4(3)
